data_4339836
loop_
_publ_author_name
'Aragoni, M. Carla'
'Arca, Massimiliano'
'Bencini, Andrea'
'Blake, Alexander J.'
'Caltagirone, Claudia'
'Danesi, Andrea'
'Devillanova, Francesco A.'
'Garau, Alessandra'
'Gelbrich, Thomas'
'Isaia, Francesco'
'Lippolis, Vito'
'Hursthouse, Michael B.'
'Valtancoli, Barbara'
'Wilson, Claire'

_publ_section_title
;
 New fluorescent chemosensors for heavy metal ions based on functionalized
 pendant arm derivatives of
 7-anthracenylmethyl-1,4,10-trioxa-7,13-diazacyclopentadecane.
;
_journal_issue 19
_journal_name_full 'Inorganic chemistry'
_journal_page_first 8088
_journal_page_last 8097
_journal_paper_doi 10.1021/ic700657j
_journal_volume 46
_journal_year 2007
_chemical_formula_sum 'C25 H32 N2 O3'
_chemical_formula_weight 408.53
_chemical_name_systematic
; 
 ? 
;
_space_group_IT_number 14
_symmetry_cell_setting monoclinic
_symmetry_space_group_name_Hall '-P 2yn'
_symmetry_space_group_name_H-M 'P 1 21/n 1'
_atom_sites_solution_hydrogens mixed
_atom_sites_solution_primary direct
_atom_sites_solution_secondary difmap
_audit_creation_method SHELXL-97
_cell_angle_alpha 90.00
_cell_angle_beta 93.300(2)
_cell_angle_gamma 90.00
_cell_formula_units_Z 4
_cell_length_a 13.3963(13)
_cell_length_b 12.3062(12)
_cell_length_c 13.4509(13)
_cell_measurement_reflns_used 4104
_cell_measurement_temperature 150(2)
_cell_measurement_theta_max 27.35
_cell_measurement_theta_min 2.25
_cell_volume 2213.8(4)
_computing_cell_refinement 'Bruker SAINT version 6.36a (Bruker, 2000)'
_computing_data_collection 'Bruker SMART version 5.625 (Bruker, 2001)'
_computing_data_reduction 'Bruker SAINT; Bruker SHELXTL (Bruker, 2001)'
_computing_publication_material 'enCIFer (CCDC, 2003); PLATON (Spek, 2003)'
_computing_structure_refinement 'SHELXL-97 (Sheldrick, 1997)'
_computing_structure_solution 'SHELXS-97 (Sheldrick, 1990)'
_diffrn_ambient_temperature 150(2)
_diffrn_measured_fraction_theta_full 0.991
_diffrn_measured_fraction_theta_max 0.991
_diffrn_measurement_device_type 'Bruker SMART APEX CCD area detector'
_diffrn_measurement_method \w
_diffrn_radiation_monochromator graphite
_diffrn_radiation_source 'normal-focus sealed tube'
_diffrn_radiation_type MoK\a
_diffrn_radiation_wavelength 0.71073
_diffrn_reflns_av_R_equivalents 0.054
_diffrn_reflns_av_sigmaI/netI 0.0321
_diffrn_reflns_limit_h_max 17
_diffrn_reflns_limit_h_min -17
_diffrn_reflns_limit_k_max 15
_diffrn_reflns_limit_k_min -14
_diffrn_reflns_limit_l_max 17
_diffrn_reflns_limit_l_min -15
_diffrn_reflns_number 13550
_diffrn_reflns_theta_full 27.48
_diffrn_reflns_theta_max 27.48
_diffrn_reflns_theta_min 2.24
_diffrn_standards_decay_% 0
_diffrn_standards_number 0
_exptl_absorpt_coefficient_mu 0.080
_exptl_absorpt_correction_type none
_exptl_crystal_colour colourless
_exptl_crystal_density_diffrn 1.226
_exptl_crystal_density_method 'not measured'
_exptl_crystal_description block
_exptl_crystal_F_000 880
_exptl_crystal_size_max 0.52
_exptl_crystal_size_mid 0.33
_exptl_crystal_size_min 0.22
_refine_diff_density_max 0.375
_refine_diff_density_min -0.214
_refine_diff_density_rms 0.054
_refine_ls_extinction_method none
_refine_ls_goodness_of_fit_ref 1.043
_refine_ls_hydrogen_treatment 'constr and refall'
_refine_ls_matrix_type full
_refine_ls_number_parameters 275
_refine_ls_number_reflns 5031
_refine_ls_number_restraints 0
_refine_ls_restrained_S_all 1.043
_refine_ls_R_factor_all 0.0733
_refine_ls_R_factor_gt 0.0547
_refine_ls_shift/su_max 0.003
_refine_ls_shift/su_mean 0.000
_refine_ls_structure_factor_coef Fsqd
_refine_ls_weighting_details 'calc w=1/[\s^2^(Fo^2^)+(0.0931P)^2^] where P=(Fo^2^+2Fc^2^)/3'
_refine_ls_weighting_scheme calc
_refine_ls_wR_factor_gt 0.1453
_refine_ls_wR_factor_ref 0.1552
_reflns_number_gt 3676
_reflns_number_total 5031
_reflns_threshold_expression >2\s(I)
_cod_data_source_file ic700657j-file002.cif
_cod_data_source_block anpoon
_cod_depositor_comments
;
The following automatic conversions were performed:

'_symmetry_cell_setting' value 'Monoclinic' changed to 'monoclinic'
according to
/usr/data/users/saulius/automatic-downloads/retrospective/ACS/lib/dictionaries/cif_core.dic
dictionary named 'cif_core.dic' version 2.4.2 from 2011-04-26.

Automatic conversion script
Id: cif_fix_values 2281 2013-09-26 08:29:07Z andrius 

The following automatic conversions were performed:

'_atom_sites_solution_hydrogens' value 'geom & difmap' was changed to
'mixed'.

Automatic conversion script
Id: cif_fix_values 6452 2018-10-05 10:23:21Z andrius 
;
_cod_original_sg_symbol_H-M 'P 21/n '
_cod_database_code 4339836

loop_
_symmetry_equiv_pos_as_xyz
'x, y, z'
'-x+1/2, y+1/2, -z+1/2'
'-x, -y, -z'
'x-1/2, -y-1/2, z-1/2'

loop_
_atom_site_label
_atom_site_type_symbol
_atom_site_fract_x
_atom_site_fract_y
_atom_site_fract_z
_atom_site_U_iso_or_equiv
_atom_site_adp_type
_atom_site_occupancy
_atom_site_symmetry_multiplicity
_atom_site_calc_flag
_atom_site_refinement_flags
N1 N 0.10879(9) 0.77335(9) -0.01778(9) 0.0258(3) Uani 1 1 d .
C2 C 0.17256(12) 0.79490(12) -0.10044(12) 0.0311(4) Uani 1 1 d .
H2A H 0.2053 0.7264 -0.1193 0.037 Uiso 1 1 calc R
H2B H 0.2257 0.8468 -0.0781 0.037 Uiso 1 1 calc R
C3 C 0.11542(14) 0.84064(12) -0.18993(12) 0.0353(4) Uani 1 1 d .
H3A H 0.0730 0.9019 -0.1700 0.042 Uiso 1 1 calc R
H3B H 0.1623 0.8680 -0.2384 0.042 Uiso 1 1 calc R
O4 O 0.05498(9) 0.75708(9) -0.23361(8) 0.0353(3) Uani 1 1 d .
C5 C -0.01845(15) 0.79368(15) -0.30539(14) 0.0443(5) Uani 1 1 d .
H5A H 0.0126 0.8392 -0.3559 0.053 Uiso 1 1 calc R
H5B H -0.0693 0.8377 -0.2732 0.053 Uiso 1 1 calc R
C6 C -0.06605(16) 0.69512(17) -0.35364(15) 0.0517(5) Uani 1 1 d .
H6A H -0.1174 0.7179 -0.4053 0.062 Uiso 1 1 calc R
H6B H -0.0148 0.6521 -0.3863 0.062 Uiso 1 1 calc R
N7 N -0.11121(13) 0.62987(13) -0.28059(15) 0.0487(4) Uani 1 1 d .
H7 H -0.070(3) 0.633(3) -0.231(3) 0.136(15) Uiso 1 1 d .
C8 C -0.12123(17) 0.51513(18) -0.3045(2) 0.0661(7) Uani 1 1 d .
H8A H -0.1550 0.5080 -0.3716 0.079 Uiso 1 1 calc R
H8B H -0.1647 0.4808 -0.2564 0.079 Uiso 1 1 calc R
C9 C -0.02329(16) 0.45381(18) -0.30279(16) 0.0572(6) Uani 1 1 d .
H9A H -0.0360 0.3760 -0.3173 0.069 Uiso 1 1 calc R
H9B H 0.0192 0.4832 -0.3544 0.069 Uiso 1 1 calc R
O10 O 0.02725(10) 0.46527(12) -0.20569(10) 0.0562(4) Uani 1 1 d .
C11 C 0.12791(13) 0.43014(12) -0.20567(13) 0.0347(4) Uani 1 1 d .
H11A H 0.1647 0.4768 -0.2511 0.042 Uiso 1 1 calc R
H11B H 0.1299 0.3546 -0.2309 0.042 Uiso 1 1 calc R
C12 C 0.17829(14) 0.43480(12) -0.10348(13) 0.0357(4) Uani 1 1 d .
H12A H 0.1375 0.3939 -0.0571 0.043 Uiso 1 1 calc R
H12B H 0.2441 0.3983 -0.1046 0.043 Uiso 1 1 calc R
O13 O 0.19289(8) 0.54260(8) -0.06654(8) 0.0329(3) Uani 1 1 d .
C14 C 0.12125(12) 0.57366(12) 0.00251(12) 0.0309(4) Uani 1 1 d .
H14A H 0.1210 0.5194 0.0568 0.037 Uiso 1 1 calc R
H14B H 0.0538 0.5745 -0.0317 0.037 Uiso 1 1 calc R
C15 C 0.14392(13) 0.68442(12) 0.04635(12) 0.0303(4) Uani 1 1 d .
H15A H 0.1124 0.6904 0.1109 0.036 Uiso 1 1 calc R
H15B H 0.2171 0.6914 0.0595 0.036 Uiso 1 1 calc R
C16 C 0.09325(12) 0.87435(11) 0.03774(12) 0.0284(4) Uani 1 1 d .
H16A H 0.0758 0.9332 -0.0103 0.034 Uiso 1 1 calc R
H16B H 0.1568 0.8946 0.0742 0.034 Uiso 1 1 calc R
C17 C 0.01214(12) 0.86664(10) 0.11132(11) 0.0252(3) Uani 1 1 d .
C18 C 0.03419(12) 0.87867(11) 0.21450(11) 0.0264(3) Uani 1 1 d .
C19 C 0.13345(13) 0.88764(13) 0.25862(13) 0.0347(4) Uani 1 1 d .
H19 H 0.1884 0.8839 0.2172 0.042 Uiso 1 1 calc R
C20 C 0.15122(15) 0.90141(14) 0.35823(13) 0.0418(4) Uani 1 1 d .
H20 H 0.2181 0.9081 0.3851 0.050 Uiso 1 1 calc R
C21 C 0.07153(16) 0.90595(14) 0.42233(13) 0.0442(5) Uani 1 1 d .
H21 H 0.0850 0.9160 0.4918 0.053 Uiso 1 1 calc R
C22 C -0.02356(15) 0.89607(13) 0.38527(12) 0.0381(4) Uani 1 1 d .
H22 H -0.0765 0.8983 0.4292 0.046 Uiso 1 1 calc R
C23 C -0.04613(13) 0.88228(11) 0.28110(11) 0.0288(4) Uani 1 1 d .
C24 C -0.14441(12) 0.87346(11) 0.24299(12) 0.0298(4) Uani 1 1 d .
H24 H -0.1971 0.8780 0.2871 0.036 Uiso 1 1 calc R
C25 C -0.16753(12) 0.85818(11) 0.14184(12) 0.0280(3) Uani 1 1 d .
C26 C -0.26882(13) 0.84604(12) 0.10336(14) 0.0344(4) Uani 1 1 d .
H26 H -0.3215 0.8487 0.1477 0.041 Uiso 1 1 calc R
C27 C -0.29067(13) 0.83084(13) 0.00523(15) 0.0392(4) Uani 1 1 d .
H27 H -0.3583 0.8235 -0.0191 0.047 Uiso 1 1 calc R
C28 C -0.21255(14) 0.82572(13) -0.06189(13) 0.0369(4) Uani 1 1 d .
H28 H -0.2286 0.8147 -0.1309 0.044 Uiso 1 1 calc R
C29 C -0.11522(13) 0.83640(11) -0.02876(12) 0.0303(4) Uani 1 1 d .
H29 H -0.0643 0.8323 -0.0749 0.036 Uiso 1 1 calc R
C30 C -0.08829(12) 0.85364(11) 0.07432(11) 0.0252(3) Uani 1 1 d .

loop_
_atom_site_aniso_label
_atom_site_aniso_U_11
_atom_site_aniso_U_22
_atom_site_aniso_U_33
_atom_site_aniso_U_23
_atom_site_aniso_U_13
_atom_site_aniso_U_12
N1 0.0278(7) 0.0208(6) 0.0299(7) -0.0024(5) 0.0104(5) -0.0008(5)
C2 0.0296(9) 0.0286(8) 0.0365(9) -0.0066(6) 0.0144(7) -0.0047(6)
C3 0.0457(11) 0.0258(8) 0.0364(9) -0.0004(6) 0.0192(8) -0.0062(7)
O4 0.0409(7) 0.0292(6) 0.0359(6) 0.0027(5) 0.0029(5) -0.0020(5)
C5 0.0506(12) 0.0415(10) 0.0412(10) 0.0087(8) 0.0055(9) 0.0075(9)
C6 0.0418(11) 0.0663(13) 0.0461(11) -0.0015(10) -0.0047(9) 0.0069(10)
N7 0.0306(9) 0.0456(9) 0.0705(12) -0.0115(8) 0.0084(8) -0.0028(7)
C8 0.0420(13) 0.0585(13) 0.0965(18) -0.0235(12) -0.0086(12) -0.0025(10)
C9 0.0476(13) 0.0613(13) 0.0609(13) -0.0237(11) -0.0118(10) 0.0048(10)
O10 0.0424(8) 0.0694(10) 0.0566(9) -0.0184(7) 0.0005(7) -0.0003(7)
C11 0.0402(10) 0.0231(8) 0.0413(10) -0.0019(6) 0.0063(8) 0.0040(7)
C12 0.0451(11) 0.0228(8) 0.0393(9) -0.0016(6) 0.0053(8) 0.0068(7)
O13 0.0340(6) 0.0256(5) 0.0402(7) -0.0070(5) 0.0125(5) -0.0003(5)
C14 0.0310(9) 0.0242(7) 0.0385(9) -0.0004(6) 0.0109(7) 0.0019(6)
C15 0.0309(9) 0.0283(8) 0.0323(8) -0.0028(6) 0.0071(7) 0.0025(6)
C16 0.0295(8) 0.0219(7) 0.0346(8) -0.0045(6) 0.0095(7) -0.0028(6)
C17 0.0281(8) 0.0163(6) 0.0319(8) -0.0024(5) 0.0083(6) 0.0000(6)
C18 0.0297(8) 0.0178(7) 0.0321(8) -0.0012(6) 0.0056(6) 0.0020(6)
C19 0.0327(9) 0.0324(8) 0.0391(9) -0.0030(7) 0.0038(7) 0.0027(7)
C20 0.0424(11) 0.0408(10) 0.0411(10) -0.0027(8) -0.0061(8) 0.0040(8)
C21 0.0612(13) 0.0408(10) 0.0301(9) -0.0020(7) -0.0013(9) 0.0059(9)
C22 0.0538(12) 0.0303(8) 0.0312(9) -0.0002(7) 0.0122(8) 0.0049(8)
C23 0.0393(10) 0.0185(7) 0.0295(8) 0.0003(6) 0.0098(7) 0.0030(6)
C24 0.0323(9) 0.0204(7) 0.0381(9) 0.0019(6) 0.0149(7) 0.0017(6)
C25 0.0291(9) 0.0160(7) 0.0397(9) 0.0033(6) 0.0084(7) 0.0007(6)
C26 0.0280(9) 0.0246(8) 0.0515(11) 0.0035(7) 0.0088(8) 0.0007(6)
C27 0.0280(9) 0.0308(9) 0.0580(12) 0.0052(8) -0.0034(8) -0.0007(7)
C28 0.0424(10) 0.0283(8) 0.0393(9) 0.0022(7) -0.0034(8) -0.0013(7)
C29 0.0352(9) 0.0206(7) 0.0352(9) 0.0023(6) 0.0039(7) -0.0009(6)
C30 0.0292(8) 0.0153(6) 0.0316(8) 0.0018(5) 0.0063(6) 0.0001(5)

loop_
_atom_type_symbol
_atom_type_description
_atom_type_scat_dispersion_real
_atom_type_scat_dispersion_imag
_atom_type_scat_source
C C 0.0033 0.0016 'International Tables Vol C Tables 4.2.6.8 and 6.1.1.4'
H H 0.0000 0.0000 'International Tables Vol C Tables 4.2.6.8 and 6.1.1.4'
N N 0.0061 0.0033 'International Tables Vol C Tables 4.2.6.8 and 6.1.1.4'
O O 0.0106 0.0060 'International Tables Vol C Tables 4.2.6.8 and 6.1.1.4'

loop_
_geom_angle_atom_site_label_1
_geom_angle_atom_site_label_2
_geom_angle_atom_site_label_3
_geom_angle
C15 N1 C2 113.79(12)
C15 N1 C16 112.65(12)
C2 N1 C16 109.77(11)
N1 C2 C3 112.61(13)
O4 C3 C2 108.31(12)
C5 O4 C3 114.30(13)
O4 C5 C6 107.46(14)
N7 C6 C5 110.05(16)
C6 N7 C8 115.53(18)
N7 C8 C9 114.37(18)
O10 C9 C8 109.05(17)
C11 O10 C9 111.56(14)
O10 C11 C12 111.56(14)
O13 C12 C11 113.64(13)
C14 O13 C12 113.10(11)
O13 C14 C15 111.64(12)
N1 C15 C14 113.38(13)
N1 C16 C17 114.00(11)
C18 C17 C30 119.91(13)
C18 C17 C16 121.28(14)
C30 C17 C16 118.70(14)
C17 C18 C19 123.64(14)
C17 C18 C23 119.60(15)
C19 C18 C23 116.76(15)
C20 C19 C18 121.70(16)
C19 C20 C21 120.79(18)
C22 C21 C20 120.20(17)
C21 C22 C23 121.13(16)
C24 C23 C22 120.96(15)
C24 C23 C18 119.63(15)
C22 C23 C18 119.41(16)
C23 C24 C25 121.63(14)
C24 C25 C26 121.38(14)
C24 C25 C30 119.51(15)
C26 C25 C30 119.11(15)
C27 C26 C25 121.07(15)
C26 C27 C28 120.09(16)
C29 C28 C27 120.95(16)
C28 C29 C30 121.09(15)
C17 C30 C29 122.65(14)
C17 C30 C25 119.65(14)
C29 C30 C25 117.70(15)

loop_
_geom_bond_atom_site_label_1
_geom_bond_atom_site_label_2
_geom_bond_distance
N1 C15 1.4549(19)
N1 C2 1.4649(18)
N1 C16 1.4710(17)
C2 C3 1.499(2)
C3 O4 1.4154(19)
O4 C5 1.412(2)
C5 C6 1.500(3)
C6 N7 1.430(3)
N7 C8 1.453(3)
C8 C9 1.513(3)
C9 O10 1.443(2)
O10 C11 1.416(2)
C11 C12 1.497(2)
C12 O13 1.4262(18)
O13 C14 1.4256(17)
C14 C15 1.509(2)
C16 C17 1.5143(19)
C17 C18 1.410(2)
C17 C30 1.416(2)
C18 C19 1.429(2)
C18 C23 1.440(2)
C19 C20 1.358(2)
C20 C21 1.411(3)
C21 C22 1.346(3)
C22 C23 1.427(2)
C23 C24 1.389(2)
C24 C25 1.391(2)
C25 C26 1.432(2)
C25 C30 1.437(2)
C26 C27 1.348(3)
C27 C28 1.422(2)
C28 C29 1.360(2)
C29 C30 1.428(2)

loop_
_geom_hbond_atom_site_label_D
_geom_hbond_atom_site_label_H
_geom_hbond_atom_site_label_A
_geom_hbond_distance_DH
_geom_hbond_distance_HA
_geom_hbond_distance_DA
_geom_hbond_angle_DHA
N7 H7 O4 0.85(4) 2.27(4) 2.765(2) 118(3)
N7 H7 O10 0.85(4) 2.45(4) 2.889(2) 113(3)

loop_
_geom_torsion_atom_site_label_1
_geom_torsion_atom_site_label_2
_geom_torsion_atom_site_label_3
_geom_torsion_atom_site_label_4
_geom_torsion
C15 N1 C2 C3 150.69(13)
C16 N1 C2 C3 -82.04(16)
N1 C2 C3 O4 -71.24(15)
C2 C3 O4 C5 167.10(13)
C3 O4 C5 C6 172.55(13)
O4 C5 C6 N7 60.14(19)
C5 C6 N7 C8 -154.53(18)
C6 N7 C8 C9 69.5(3)
N7 C8 C9 O10 57.5(3)
C8 C9 O10 C11 -167.28(17)
C9 O10 C11 C12 -176.07(15)
O10 C11 C12 O13 -67.96(18)
C11 C12 O13 C14 101.38(16)
C12 O13 C14 C15 175.33(13)
C2 N1 C15 C14 -77.62(16)
C16 N1 C15 C14 156.62(12)
O13 C14 C15 N1 81.64(16)
C15 N1 C16 C17 -63.86(17)
C2 N1 C16 C17 168.24(14)
N1 C16 C17 C18 116.60(15)
N1 C16 C17 C30 -67.26(17)
C30 C17 C18 C19 177.29(13)
C16 C17 C18 C19 -6.6(2)
C30 C17 C18 C23 -2.6(2)
C16 C17 C18 C23 173.47(12)
C17 C18 C19 C20 178.61(15)
C23 C18 C19 C20 -1.5(2)
C18 C19 C20 C21 0.8(3)
C19 C20 C21 C22 0.3(3)
C20 C21 C22 C23 -0.8(3)
C21 C22 C23 C24 -179.20(15)
C21 C22 C23 C18 0.1(2)
C17 C18 C23 C24 0.2(2)
C19 C18 C23 C24 -179.69(13)
C17 C18 C23 C22 -179.08(13)
C19 C18 C23 C22 1.0(2)
C22 C23 C24 C25 -178.92(13)
C18 C23 C24 C25 1.8(2)
C23 C24 C25 C26 178.19(13)
C23 C24 C25 C30 -1.3(2)
C24 C25 C26 C27 -179.75(14)
C30 C25 C26 C27 -0.2(2)
C25 C26 C27 C28 0.5(2)
C26 C27 C28 C29 -0.3(2)
C27 C28 C29 C30 -0.3(2)
C18 C17 C30 C29 -177.23(13)
C16 C17 C30 C29 6.57(19)
C18 C17 C30 C25 3.06(19)
C16 C17 C30 C25 -173.14(12)
C28 C29 C30 C17 -179.09(14)
C28 C29 C30 C25 0.6(2)
C24 C25 C30 C17 -1.1(2)
C26 C25 C30 C17 179.36(12)
C24 C25 C30 C29 179.19(13)
C26 C25 C30 C29 -0.36(19)
